data_7714399
loop_
_publ_author_name
'Narsimhulu, Gujju'
'Samuel, Calvin'
'Sathish, Palani'
'Dasari, Sai Hemanth Kumar'
'Krishnamoorthy, Kothandam'
'Viswanathan, Baskar'

_publ_section_title
;
 Electrocatalytic Hydrogen Evolution Mediated by an Organotelluroxane
 Macrocycle Stabilized through Secondary Interactions
;
_journal_name_full 'Dalton Transactions'
_journal_paper_doi 10.1039/D3DT02746E
_journal_year 2023
_chemical_formula_moiety 'C21 H21 O3 Te, B F4'
_chemical_formula_sum 'C21 H21 B F4 O3 Te'
_chemical_formula_weight 535.79
_chemical_name_systematic 'tris(p-methoxyphenyl)Telluronium tetraflouroborate'
_space_group_crystal_system triclinic
_space_group_IT_number 2
_space_group_name_Hall '-P 1'
_space_group_name_H-M_alt 'P -1'
_atom_sites_solution_hydrogens geom
_atom_sites_solution_primary dual
_audit_creation_date 2022-03-16
_audit_creation_method
;
Olex2 1.3-ac4
(compiled 2018.12.18 svn.r3554 for Rigaku Oxford Diffraction, GUI svn.r1)
;
_audit_update_record
;
2022-03-21 deposited with the CCDC.	2023-11-06 downloaded from the CCDC.
;
_cell_angle_alpha 110.245(2)
_cell_angle_beta 97.9550(10)
_cell_angle_gamma 104.2830(10)
_cell_formula_units_Z 2
_cell_length_a 10.2455(2)
_cell_length_b 10.5162(2)
_cell_length_c 10.9829(2)
_cell_measurement_reflns_used 12494
_cell_measurement_temperature 106(9)
_cell_measurement_theta_max 26.8880
_cell_measurement_theta_min 2.0430
_cell_volume 1042.82(4)
_computing_cell_refinement 'CrysAlisPro 1.171.40.35a (Rigaku OD, 2018)'
_computing_data_collection 'CrysAlisPro 1.171.40.35a (Rigaku OD, 2018)'
_computing_data_reduction 'CrysAlisPro 1.171.40.35a (Rigaku OD, 2018)'
_computing_molecular_graphics 'Olex2 (Dolomanov et al., 2009)'
_computing_publication_material 'Olex2 (Dolomanov et al., 2009)'
_computing_structure_refinement 'ShelXL (Sheldrick, 2015)'
_computing_structure_solution 'ShelXT (Sheldrick, 2015)'
_diffrn_ambient_environment N~2~
_diffrn_ambient_temperature 106(9)
_diffrn_detector 'CCD plate'
_diffrn_detector_area_resol_mean 10.0000
_diffrn_detector_type HyPix3000
_diffrn_measured_fraction_theta_full 1.000
_diffrn_measured_fraction_theta_max 0.954
_diffrn_measurement_details
;
List of Runs (angles in degrees, time in seconds):

  # Type    Start    End  Width  t~exp~   \w     \q     \k     \f   Frames
#--------------------------------------------------------------------------
  1  \w    -46.00 -20.00   0.50    3.00    --   16.22 -67.00  57.00   52
  2  \w    -10.00  42.00   0.50    3.00    --   16.22 -67.00  57.00  104
  3  \w     50.00  75.00   0.50    3.00    --   16.22 -15.00  60.00   50
  4  \w      0.00  55.00   0.50    3.00    --  -14.97  45.00  60.00  110
  5  \w    -37.00  21.00   0.50    3.00    --  -14.97 -94.00 150.00  116
  6  \w    -63.00  -6.00   0.50    3.00    --  -14.97 -67.00  57.00  114
  7  \w    -37.00  21.00   0.50    3.00    --  -14.97 -94.00  30.00  116
  8  \w    -36.00  17.00   0.50    3.00    --   16.22 -94.00  30.00  106
  9  \w    -63.00  28.00   0.50    3.00    --   16.22 -15.00  60.00  182
 10  \w    -65.00 -18.00   0.50    3.00    --  -14.97 125.00 -30.00   94
 11  \w    -43.00 -17.00   0.50    3.00    --  -14.97 125.00 -60.00   52
 12  \w    -44.00  55.00   0.50    3.00    --  -14.97  67.00-168.00  198
 13  \w    -31.00  20.00   0.50    3.00    --  -14.97 -94.00 -90.00  102
 14  \w     32.00  58.00   0.50    3.00    --   16.22-125.00 -90.00   52
 15  \w     -6.00  44.00   0.50    3.00    --   16.22 -94.00-120.00  100
 16  \w    -41.00  59.00   0.50    3.00    --  -14.97  30.00-180.00  200
 17  \w     45.00  85.00   0.50    3.00    --   16.22  67.00-168.00   80
 18  \w     20.00  51.00   0.50    3.00    --   16.22  45.00-180.00   62
 19  \w    -56.00  32.00   0.50    3.00    --   16.22 -30.00 -90.00  176
 20  \w    -85.00  -6.00   0.50    3.00    --  -14.97 -45.00-120.00  158
;
_diffrn_measurement_device 'four-circle diffractometer'
_diffrn_measurement_device_type 'XtaLAB Synergy, Single source at offset/far, HyPix3000'
_diffrn_measurement_method '\w scans'
_diffrn_orient_matrix_type 'CrysAlisPro convention (1999,Acta A55,543-557)'
_diffrn_orient_matrix_UB_11 0.0531131000
_diffrn_orient_matrix_UB_12 -0.0176722000
_diffrn_orient_matrix_UB_13 -0.0308879000
_diffrn_orient_matrix_UB_21 0.0161002000
_diffrn_orient_matrix_UB_22 -0.0318839000
_diffrn_orient_matrix_UB_23 0.0449844000
_diffrn_orient_matrix_UB_31 -0.0485007000
_diffrn_orient_matrix_UB_32 -0.0664586000
_diffrn_orient_matrix_UB_33 -0.0454542000
_diffrn_radiation_monochromator mirror
_diffrn_radiation_probe x-ray
_diffrn_radiation_type MoK\a
_diffrn_radiation_wavelength 0.71073
_diffrn_reflns_av_R_equivalents 0.0318
_diffrn_reflns_av_unetI/netI 0.0334
_diffrn_reflns_Laue_measured_fraction_full 1.000
_diffrn_reflns_Laue_measured_fraction_max 0.954
_diffrn_reflns_limit_h_max 12
_diffrn_reflns_limit_h_min -13
_diffrn_reflns_limit_k_max 13
_diffrn_reflns_limit_k_min -13
_diffrn_reflns_limit_l_max 13
_diffrn_reflns_limit_l_min -13
_diffrn_reflns_number 15561
_diffrn_reflns_point_group_measured_fraction_full 1.000
_diffrn_reflns_point_group_measured_fraction_max 0.954
_diffrn_reflns_theta_full 25.242
_diffrn_reflns_theta_max 26.962
_diffrn_reflns_theta_min 2.039
_diffrn_source 'micro-focus sealed X-ray tube'
_diffrn_source_type 'PhotonJet (Mo) X-ray Source'
_exptl_absorpt_coefficient_mu 1.482
_exptl_absorpt_correction_T_max 1.00000
_exptl_absorpt_correction_T_min 0.74448
_exptl_absorpt_correction_type multi-scan
_exptl_absorpt_process_details
;
CrysAlisPro 1.171.40.35a (Rigaku Oxford Diffraction, 2018)
Empirical absorption correction using spherical harmonics,
 implemented in SCALE3 ABSPACK scaling algorithm.
;
_exptl_crystal_colour 'clear light colourless'
_exptl_crystal_colour_lustre clear
_exptl_crystal_colour_modifier light
_exptl_crystal_colour_primary colourless
_exptl_crystal_density_diffrn 1.706
_exptl_crystal_description plate
_exptl_crystal_F_000 528
_exptl_crystal_recrystallization_method 'Direct evopuration'
_exptl_crystal_size_max 0.8
_exptl_crystal_size_mid 0.12
_exptl_crystal_size_min 0.1
_refine_diff_density_max 1.303
_refine_diff_density_min -0.726
_refine_diff_density_rms 0.090
_refine_ls_extinction_method none
_refine_ls_goodness_of_fit_ref 1.050
_refine_ls_hydrogen_treatment constr
_refine_ls_matrix_type full
_refine_ls_number_parameters 274
_refine_ls_number_reflns 4326
_refine_ls_number_restraints 0
_refine_ls_restrained_S_all 1.050
_refine_ls_R_factor_all 0.0294
_refine_ls_R_factor_gt 0.0267
_refine_ls_shift/su_max 0.000
_refine_ls_shift/su_mean 0.000
_refine_ls_structure_factor_coef Fsqd
_refine_ls_weighting_details 'w=1/[\s^2^(Fo^2^)+(0.0229P)^2^+1.0127P] where P=(Fo^2^+2Fc^2^)/3'
_refine_ls_weighting_scheme calc
_refine_ls_wR_factor_gt 0.0595
_refine_ls_wR_factor_ref 0.0610
_reflns_Friedel_coverage 0.000
_reflns_number_gt 4023
_reflns_number_total 4326
_reflns_threshold_expression 'I > 2\s(I)'
_cod_data_source_file d3dt02746e2.cif
_cod_data_source_block vb115a
_cod_database_code 7714399
_shelx_shelxl_version_number 2018/3
_shelx_space_group_comment
;
The symmetry employed for this shelxl refinement is uniquely defined
by the following loop, which should always be used as a source of
symmetry information in preference to the above space-group names.
They are only intended as comments.
;
_shelx_estimated_absorpt_t_max 0.866
_shelx_estimated_absorpt_t_min 0.384
_reflns_odcompleteness_completeness 99.23
_reflns_odcompleteness_iscentric 1
_reflns_odcompleteness_theta 26.32
_olex2_refinement_description
;
1. Fixed Uiso
 At 1.2 times of:
  All C(H) groups
 At 1.5 times of:
  All C(H,H,H) groups
2.a Aromatic/amide H refined with riding coordinates:
 C10(H10), C6(H6), C9(H9), C19(H19), C20(H20), C5(H5), C17(H17), C13(H13),
 C16(H16), C3(H3), C2(H2), C12(H12)
2.b Idealised Me refined as rotating group:
 C14(H14A,H14B,H14C), C21(H21A,H21B,H21C), C7(H7A,H7B,H7C)
;
_olex2_exptl_crystal_mounting_method 'Mounted on glass fiber tip '
_olex2_submission_original_sample_id Gnrg-Vb194
_olex2_submission_special_instructions 'No special instructions were received'
_oxdiff_exptl_absorpt_empirical_details
;
Empirical correction (ABSPACK) includes:
- Absorption correction using spherical harmonics
- Frame scaling
;
_oxdiff_exptl_absorpt_empirical_full_max 1.947
_oxdiff_exptl_absorpt_empirical_full_min 0.658

loop_
_space_group_symop_operation_xyz
'x, y, z'
'-x, -y, -z'

loop_
_atom_site_label
_atom_site_type_symbol
_atom_site_fract_x
_atom_site_fract_y
_atom_site_fract_z
_atom_site_U_iso_or_equiv
_atom_site_adp_type
_atom_site_occupancy
_atom_site_site_symmetry_order
_atom_site_calc_flag
_atom_site_refinement_flags_posn
_atom_site_refinement_flags_adp
_atom_site_refinement_flags_occupancy
_atom_site_disorder_assembly
_atom_site_disorder_group
Te1 Te 0.16188(2) 0.23493(2) 0.24997(2) 0.02227(6) Uani 1 1 d . . . . .
F1 F 0.15090(17) -0.07026(17) 0.09588(17) 0.0358(4) Uani 1 1 d . . . . .
F2 F -0.0051(2) -0.28861(18) -0.03466(17) 0.0465(5) Uani 1 1 d . . . . .
F4 F 0.0775(2) -0.2358(2) 0.18252(19) 0.0550(6) Uani 1 1 d . . . . .
O3 O 0.1355(2) 0.81557(19) 0.64161(18) 0.0291(4) Uani 1 1 d . . . . .
O2 O 0.4697(2) 0.1060(2) 0.7005(2) 0.0362(5) Uani 1 1 d . . . . .
O1 O 0.6831(2) 0.3945(2) 0.0371(2) 0.0473(6) Uani 1 1 d . . . . .
F3 F -0.0680(2) -0.1277(2) 0.1202(3) 0.0752(8) Uani 1 1 d . . . . .
C8 C 0.2715(3) 0.1897(3) 0.3977(3) 0.0235(5) Uani 1 1 d . . . . .
C10 C 0.4857(3) 0.1989(3) 0.5278(3) 0.0254(6) Uani 1 1 d . . . . .
H10 H 0.581972 0.222429 0.546588 0.030 Uiso 1 1 calc R . . . .
C6 C 0.4123(3) 0.4403(3) 0.2188(3) 0.0280(6) Uani 1 1 d . . . . .
H6 H 0.386188 0.511058 0.278619 0.034 Uiso 1 1 calc R . . . .
C18 C 0.1565(3) 0.6950(3) 0.5600(3) 0.0235(6) Uani 1 1 d . . . . .
C9 C 0.4151(3) 0.2255(3) 0.4270(3) 0.0252(6) Uani 1 1 d . . . . .
H9 H 0.464492 0.267881 0.378578 0.030 Uiso 1 1 calc R . . . .
C19 C 0.2313(3) 0.6203(3) 0.6056(3) 0.0256(6) Uani 1 1 d . . . . .
H19 H 0.276113 0.655113 0.695692 0.031 Uiso 1 1 calc R . . . .
C1 C 0.3342(3) 0.2986(3) 0.1762(3) 0.0231(5) Uani 1 1 d . . . . .
C15 C 0.1716(3) 0.4409(3) 0.3817(3) 0.0225(5) Uani 1 1 d . . . . .
C20 C 0.2389(3) 0.4935(3) 0.5159(3) 0.0260(6) Uani 1 1 d . . . . .
H20 H 0.289562 0.443289 0.545969 0.031 Uiso 1 1 calc R . . . .
C5 C 0.5298(3) 0.4778(3) 0.1727(3) 0.0303(6) Uani 1 1 d . . . . .
H5 H 0.581883 0.573400 0.200968 0.036 Uiso 1 1 calc R . . . .
C17 C 0.0942(3) 0.6457(3) 0.4243(3) 0.0266(6) Uani 1 1 d . . . . .
H17 H 0.048343 0.698804 0.393360 0.032 Uiso 1 1 calc R . . . .
C11 C 0.4113(3) 0.1367(3) 0.6006(3) 0.0280(6) Uani 1 1 d . . . . .
C13 C 0.1965(3) 0.1257(3) 0.4700(3) 0.0322(6) Uani 1 1 d . . . . .
H13 H 0.100102 0.100125 0.449768 0.039 Uiso 1 1 calc R . . . .
C4 C 0.5686(3) 0.3723(3) 0.0846(3) 0.0321(7) Uani 1 1 d . . . . .
C16 C 0.1002(3) 0.5182(3) 0.3353(3) 0.0265(6) Uani 1 1 d . . . . .
H16 H 0.056833 0.484220 0.244922 0.032 Uiso 1 1 calc R . . . .
C14 C 0.6188(3) 0.1464(3) 0.7359(3) 0.0356(7) Uani 1 1 d . . . . .
H14A H 0.650468 0.100891 0.658992 0.053 Uiso 1 1 calc GR . . . .
H14B H 0.647899 0.116963 0.805895 0.053 Uiso 1 1 calc GR . . . .
H14C H 0.657458 0.248223 0.766644 0.053 Uiso 1 1 calc GR . . . .
C3 C 0.4880(3) 0.2297(3) 0.0404(3) 0.0377(7) Uani 1 1 d . . . . .
H3 H 0.513397 0.158882 -0.020063 0.045 Uiso 1 1 calc R . . . .
C2 C 0.3713(3) 0.1925(3) 0.0852(3) 0.0319(6) Uani 1 1 d . . . . .
H2 H 0.317561 0.097152 0.054857 0.038 Uiso 1 1 calc R . . . .
C12 C 0.2665(3) 0.1007(3) 0.5712(3) 0.0349(7) Uani 1 1 d . . . . .
H12 H 0.217107 0.059659 0.620433 0.042 Uiso 1 1 calc R . . . .
C21 C 0.2134(3) 0.8789(3) 0.7792(3) 0.0343(7) Uani 1 1 d . . . . .
H21A H 0.310809 0.899019 0.782859 0.051 Uiso 1 1 calc GR . . . .
H21B H 0.186221 0.813854 0.821356 0.051 Uiso 1 1 calc GR . . . .
H21C H 0.195075 0.966151 0.825019 0.051 Uiso 1 1 calc GR . . . .
C7 C 0.7757(3) 0.5355(4) 0.0855(3) 0.0481(9) Uani 1 1 d . . . . .
H7A H 0.853933 0.535087 0.046427 0.072 Uiso 1 1 calc GR . . . .
H7B H 0.807265 0.571838 0.181118 0.072 Uiso 1 1 calc GR . . . .
H7C H 0.728755 0.595149 0.061612 0.072 Uiso 1 1 calc GR . . . .
B1 B 0.0385(3) -0.1799(3) 0.0932(3) 0.0297(7) Uani 1 1 d . . . . .

loop_
_atom_site_aniso_label
_atom_site_aniso_U_11
_atom_site_aniso_U_22
_atom_site_aniso_U_33
_atom_site_aniso_U_23
_atom_site_aniso_U_13
_atom_site_aniso_U_12
Te1 0.01952(10) 0.02098(10) 0.02401(10) 0.00817(7) 0.00442(7) 0.00411(7)
F1 0.0330(9) 0.0301(9) 0.0408(10) 0.0170(8) 0.0034(8) 0.0028(7)
F2 0.0650(13) 0.0306(9) 0.0290(9) 0.0086(8) 0.0017(9) 0.0001(9)
F4 0.0440(12) 0.0668(13) 0.0465(12) 0.0397(11) -0.0078(9) -0.0100(10)
O3 0.0329(11) 0.0262(10) 0.0251(10) 0.0068(8) 0.0056(9) 0.0096(9)
O2 0.0322(11) 0.0512(13) 0.0367(12) 0.0268(10) 0.0101(9) 0.0179(10)
O1 0.0345(12) 0.0495(14) 0.0421(13) 0.0092(11) 0.0186(11) -0.0056(11)
F3 0.0464(13) 0.0465(13) 0.131(2) 0.0233(14) 0.0383(14) 0.0210(11)
C8 0.0238(14) 0.0216(13) 0.0251(14) 0.0096(11) 0.0063(11) 0.0065(11)
C10 0.0225(14) 0.0243(13) 0.0255(14) 0.0061(11) 0.0055(11) 0.0067(11)
C6 0.0283(15) 0.0269(14) 0.0292(15) 0.0119(12) 0.0078(12) 0.0079(12)
C18 0.0228(13) 0.0214(13) 0.0254(14) 0.0090(11) 0.0093(11) 0.0041(11)
C9 0.0253(14) 0.0235(13) 0.0239(14) 0.0086(11) 0.0058(11) 0.0044(11)
C19 0.0252(14) 0.0298(14) 0.0198(13) 0.0099(11) 0.0041(11) 0.0059(12)
C1 0.0216(13) 0.0270(13) 0.0193(13) 0.0106(11) 0.0040(11) 0.0038(11)
C15 0.0198(13) 0.0205(13) 0.0234(13) 0.0059(11) 0.0062(11) 0.0038(11)
C20 0.0236(14) 0.0279(14) 0.0284(14) 0.0135(12) 0.0051(11) 0.0085(11)
C5 0.0279(15) 0.0290(15) 0.0285(15) 0.0138(12) 0.0014(12) -0.0009(12)
C17 0.0279(15) 0.0268(14) 0.0282(14) 0.0128(12) 0.0065(12) 0.0117(12)
C11 0.0344(16) 0.0271(14) 0.0232(14) 0.0092(12) 0.0064(12) 0.0127(12)
C13 0.0230(14) 0.0350(16) 0.0423(18) 0.0206(14) 0.0095(13) 0.0070(12)
C4 0.0261(15) 0.0414(17) 0.0212(14) 0.0117(13) 0.0062(12) -0.0014(13)
C16 0.0269(14) 0.0285(14) 0.0226(14) 0.0092(12) 0.0046(11) 0.0083(12)
C14 0.0364(17) 0.0420(17) 0.0288(16) 0.0136(14) 0.0038(13) 0.0164(14)
C3 0.0358(17) 0.0357(17) 0.0298(16) 0.0024(13) 0.0153(14) 0.0027(14)
C2 0.0324(16) 0.0277(14) 0.0238(14) 0.0038(12) 0.0074(12) -0.0014(12)
C12 0.0312(16) 0.0464(18) 0.0418(18) 0.0299(15) 0.0167(14) 0.0154(14)
C21 0.0354(17) 0.0310(15) 0.0272(15) 0.0041(13) 0.0042(13) 0.0075(13)
C7 0.0319(18) 0.055(2) 0.046(2) 0.0222(18) 0.0095(15) -0.0082(16)
B1 0.0277(17) 0.0259(16) 0.0297(17) 0.0099(14) 0.0013(14) 0.0034(14)

loop_
_atom_type_symbol
_atom_type_description
_atom_type_scat_dispersion_real
_atom_type_scat_dispersion_imag
_atom_type_scat_source
C C 0.0033 0.0016 'International Tables Vol C Tables 4.2.6.8 and 6.1.1.4'
H H 0.0000 0.0000 'International Tables Vol C Tables 4.2.6.8 and 6.1.1.4'
B B 0.0013 0.0007 'International Tables Vol C Tables 4.2.6.8 and 6.1.1.4'
F F 0.0171 0.0103 'International Tables Vol C Tables 4.2.6.8 and 6.1.1.4'
O O 0.0106 0.0060 'International Tables Vol C Tables 4.2.6.8 and 6.1.1.4'
Te Te -0.5308 1.6751 'International Tables Vol C Tables 4.2.6.8 and 6.1.1.4'

loop_
_geom_angle_atom_site_label_1
_geom_angle_atom_site_label_2
_geom_angle_atom_site_label_3
_geom_angle
_geom_angle_site_symmetry_1
_geom_angle_site_symmetry_3
_geom_angle_publ_flag
C8 Te1 C15 94.95(10) . . ?
C1 Te1 C8 95.31(10) . . ?
C1 Te1 C15 97.45(10) . . ?
C18 O3 C21 117.0(2) . . ?
C11 O2 C14 117.0(2) . . ?
C4 O1 C7 118.3(3) . . ?
C9 C8 Te1 121.56(19) . . ?
C9 C8 C13 119.9(2) . . ?
C13 C8 Te1 118.5(2) . . ?
C9 C10 C11 119.4(3) . . ?
C1 C6 C5 120.3(3) . . ?
O3 C18 C19 123.7(2) . . ?
O3 C18 C17 116.1(2) . . ?
C19 C18 C17 120.1(2) . . ?
C10 C9 C8 120.6(2) . . ?
C18 C19 C20 119.5(2) . . ?
C6 C1 Te1 122.0(2) . . ?
C6 C1 C2 120.2(3) . . ?
C2 C1 Te1 117.80(19) . . ?
C20 C15 Te1 120.24(19) . . ?
C20 C15 C16 120.0(2) . . ?
C16 C15 Te1 119.50(19) . . ?
C19 C20 C15 120.4(2) . . ?
C4 C5 C6 119.6(3) . . ?
C16 C17 C18 120.3(2) . . ?
O2 C11 C10 124.2(3) . . ?
O2 C11 C12 115.8(2) . . ?
C10 C11 C12 120.0(3) . . ?
C12 C13 C8 119.5(3) . . ?
O1 C4 C5 125.2(3) . . ?
O1 C4 C3 115.1(3) . . ?
C5 C4 C3 119.7(3) . . ?
C17 C16 C15 119.6(2) . . ?
C2 C3 C4 120.7(3) . . ?
C3 C2 C1 119.4(3) . . ?
C13 C12 C11 120.5(3) . . ?
F2 B1 F1 108.6(3) . . ?
F4 B1 F1 110.7(2) . . ?
F4 B1 F2 108.2(2) . . ?
F3 B1 F1 109.2(2) . . ?
F3 B1 F2 108.9(3) . . ?
F3 B1 F4 111.2(3) . . ?

loop_
_geom_bond_atom_site_label_1
_geom_bond_atom_site_label_2
_geom_bond_distance
_geom_bond_site_symmetry_2
_geom_bond_publ_flag
Te1 C8 2.101(3) . ?
Te1 C1 2.100(3) . ?
Te1 C15 2.117(3) . ?
F1 B1 1.403(4) . ?
F2 B1 1.394(4) . ?
F4 B1 1.369(4) . ?
O3 C18 1.364(3) . ?
O3 C21 1.439(3) . ?
O2 C11 1.350(3) . ?
O2 C14 1.437(3) . ?
O1 C4 1.350(3) . ?
O1 C7 1.414(4) . ?
F3 B1 1.360(4) . ?
C8 C9 1.386(4) . ?
C8 C13 1.399(4) . ?
C10 C9 1.386(4) . ?
C10 C11 1.390(4) . ?
C6 C1 1.380(4) . ?
C6 C5 1.391(4) . ?
C18 C19 1.385(4) . ?
C18 C17 1.391(4) . ?
C19 C20 1.385(4) . ?
C1 C2 1.390(4) . ?
C15 C20 1.385(4) . ?
C15 C16 1.390(4) . ?
C5 C4 1.380(4) . ?
C17 C16 1.381(4) . ?
C11 C12 1.398(4) . ?
C13 C12 1.375(4) . ?
C4 C3 1.393(4) . ?
C3 C2 1.375(4) . ?
